data_4111905
loop_
_publ_author_name
'Jos\'e Luis Garc\'ia Ruano'
'Jos\'e Alem\'an'
'Alejandro Parra'

_publ_section_title
;
 Highly Stereoselective Benzylation of N-Sulfinylketimines
;
_journal_name_full 'Journal of the American Chemical Society'
_journal_page_first 13048
_journal_page_last 13054
_journal_paper_doi 10.1021/ja0515203
_journal_volume 127
_journal_year 2005
_chemical_formula_sum 'C35 H33 N O3 S2'
_chemical_formula_weight 579.74
_chemical_name_systematic
; 
 ? 
;
_space_group_IT_number 19
_symmetry_cell_setting orthorhombic
_symmetry_space_group_name_Hall 'P 2ac 2ab'
_symmetry_space_group_name_H-M 'P 21 21 21'
_atom_sites_solution_hydrogens geom
_atom_sites_solution_primary direct
_atom_sites_solution_secondary difmap
_audit_creation_method SHELXL-97
_cell_angle_alpha 90.00
_cell_angle_beta 90.00
_cell_angle_gamma 90.00
_cell_formula_units_Z 4
_cell_length_a 8.2042(3)
_cell_length_b 15.1998(6)
_cell_length_c 23.3340(9)
_cell_measurement_temperature 100(2)
_cell_volume 2909.80(19)
_computing_cell_refinement 'Bruker SMART'
_computing_data_collection 'Bruker SMART'
_computing_data_reduction 'Bruker SAINT'
_computing_molecular_graphics 'Bruker SHELXTL'
_computing_publication_material 'Bruker SHELXTL'
_computing_structure_refinement 'SHELXL-97 (Sheldrick, 1997)'
_computing_structure_solution 'SHELXS-97 (Sheldrick, 1990)'
_diffrn_ambient_temperature 100(2)
_diffrn_measured_fraction_theta_full 0.957
_diffrn_measured_fraction_theta_max 0.957
_diffrn_measurement_device_type 'CCD area detector'
_diffrn_measurement_method 'phi and omega scans'
_diffrn_radiation_monochromator graphite
_diffrn_radiation_source 'fine-focus sealed tube'
_diffrn_radiation_type CuK\a
_diffrn_radiation_wavelength 1.54178
_diffrn_reflns_av_R_equivalents 0.0552
_diffrn_reflns_av_sigmaI/netI 0.0671
_diffrn_reflns_limit_h_max 9
_diffrn_reflns_limit_h_min -9
_diffrn_reflns_limit_k_max 17
_diffrn_reflns_limit_k_min -15
_diffrn_reflns_limit_l_max 26
_diffrn_reflns_limit_l_min -24
_diffrn_reflns_number 11104
_diffrn_reflns_theta_full 63.94
_diffrn_reflns_theta_max 63.94
_diffrn_reflns_theta_min 3.47
_exptl_absorpt_coefficient_mu 1.951
_exptl_absorpt_correction_type none
_exptl_crystal_colour colorless
_exptl_crystal_density_diffrn 1.323
_exptl_crystal_density_meas 0
_exptl_crystal_description prisma
_exptl_crystal_F_000 1224
_exptl_crystal_size_max 0.10
_exptl_crystal_size_mid 0.06
_exptl_crystal_size_min 0.02
_refine_diff_density_max 0.203
_refine_diff_density_min -0.279
_refine_diff_density_rms 0.046
_refine_ls_abs_structure_details 'Flack H D (1983), Acta Cryst. A39, 876-881'
_refine_ls_abs_structure_Flack 0.03(2)
_refine_ls_extinction_coef 0.00011(9)
_refine_ls_extinction_expression Fc^*^=kFc[1+0.001xFc^2^\l^3^/sin(2\q)]^-1/4^
_refine_ls_extinction_method SHELXL
_refine_ls_goodness_of_fit_ref 1.011
_refine_ls_hydrogen_treatment mixed
_refine_ls_matrix_type full
_refine_ls_number_parameters 503
_refine_ls_number_reflns 4445
_refine_ls_number_restraints 0
_refine_ls_restrained_S_all 1.011
_refine_ls_R_factor_all 0.0590
_refine_ls_R_factor_gt 0.0408
_refine_ls_shift/su_max 0.000
_refine_ls_shift/su_mean 0.000
_refine_ls_structure_factor_coef Fsqd
_refine_ls_weighting_details 'calc w=1/[\s^2^(Fo^2^)+(0.0385P)^2^+0.0000P] where P=(Fo^2^+2Fc^2^)/3'
_refine_ls_weighting_scheme calc
_refine_ls_wR_factor_gt 0.0825
_refine_ls_wR_factor_ref 0.0898
_reflns_number_gt 3611
_reflns_number_total 4445
_reflns_threshold_expression >2sigma(I)
_cod_data_source_file ja0515203si20050527_122344.cif
_cod_data_source_block sulfo_m
_cod_database_code 4111905

loop_
_symmetry_equiv_pos_as_xyz
'x, y, z'
'-x+1/2, -y, z+1/2'
'-x, y+1/2, -z+1/2'
'x+1/2, -y+1/2, -z'

loop_
_atom_site_label
_atom_site_type_symbol
_atom_site_fract_x
_atom_site_fract_y
_atom_site_fract_z
_atom_site_U_iso_or_equiv
_atom_site_adp_type
_atom_site_occupancy
_atom_site_symmetry_multiplicity
_atom_site_calc_flag
S1 S 0.50566(11) 0.39809(6) 0.20232(4) 0.0242(2) Uani 1 1 d
S2 S 0.74266(11) 0.55673(6) 0.03810(4) 0.0257(2) Uani 1 1 d
N1 N 0.4720(4) 0.46983(19) 0.15220(14) 0.0231(7) Uani 1 1 d
O1 O 0.6728(3) 0.41065(17) 0.21727(11) 0.0325(7) Uani 1 1 d
O2 O 0.3832(3) 0.40640(16) 0.24493(10) 0.0292(6) Uani 1 1 d
O3 O 0.7087(3) 0.46682(16) 0.06218(11) 0.0303(7) Uani 1 1 d
C1 C 0.4921(4) 0.2896(2) 0.17422(15) 0.0245(8) Uani 1 1 d
C2 C 0.5848(5) 0.2665(3) 0.12689(17) 0.0291(9) Uani 1 1 d
C3 C 0.5900(5) 0.1789(3) 0.10992(19) 0.0359(10) Uani 1 1 d
C4 C 0.5027(5) 0.1150(2) 0.13941(16) 0.0328(9) Uani 1 1 d
C5 C 0.4052(5) 0.1402(3) 0.18459(18) 0.0312(10) Uani 1 1 d
C6 C 0.3995(4) 0.2280(2) 0.20283(17) 0.0272(9) Uani 1 1 d
C7 C 0.5184(8) 0.0189(3) 0.1233(3) 0.0452(12) Uani 1 1 d
C8 C 0.3101(4) 0.4929(2) 0.12697(16) 0.0240(8) Uani 1 1 d
C9 C 0.2207(4) 0.4075(2) 0.10810(15) 0.0231(8) Uani 1 1 d
C10 C 0.0946(5) 0.3718(3) 0.14128(17) 0.0264(9) Uani 1 1 d
C11 C 0.0177(5) 0.2949(2) 0.12390(18) 0.0292(9) Uani 1 1 d
C12 C 0.0636(5) 0.2527(3) 0.07509(19) 0.0333(10) Uani 1 1 d
C13 C 0.1925(5) 0.2843(3) 0.04339(18) 0.0311(10) Uani 1 1 d
C14 C 0.2709(5) 0.3616(2) 0.05974(17) 0.0277(9) Uani 1 1 d
C15 C 0.2090(4) 0.5488(2) 0.16866(15) 0.0224(8) Uani 1 1 d
C16 C 0.0430(4) 0.5635(3) 0.15963(16) 0.0248(8) Uani 1 1 d
C17 C -0.0445(4) 0.6196(3) 0.19403(17) 0.0272(9) Uani 1 1 d
C18 C 0.0318(5) 0.6651(3) 0.23782(18) 0.0298(10) Uani 1 1 d
C19 C 0.1948(5) 0.6517(3) 0.24751(17) 0.0284(9) Uani 1 1 d
C20 C 0.2830(4) 0.5936(2) 0.21372(15) 0.0245(8) Uani 1 1 d
C21 C 0.3549(4) 0.5505(3) 0.07253(15) 0.0223(8) Uani 1 1 d
C22 C 0.2093(4) 0.5762(3) 0.03610(19) 0.0276(9) Uani 1 1 d
C23 C 0.4577(4) 0.6311(2) 0.08735(15) 0.0217(8) Uani 1 1 d
C24 C 0.3866(5) 0.7041(2) 0.11318(17) 0.0274(9) Uani 1 1 d
C25 C 0.4762(5) 0.7786(3) 0.12792(18) 0.0319(9) Uani 1 1 d
C26 C 0.6399(5) 0.7829(3) 0.11553(18) 0.0319(10) Uani 1 1 d
C27 C 0.7131(5) 0.7131(3) 0.08806(17) 0.0278(9) Uani 1 1 d
C28 C 0.6240(4) 0.6385(2) 0.07470(16) 0.0253(9) Uani 1 1 d
C29 C 0.6459(4) 0.5615(3) -0.03080(15) 0.0233(8) Uani 1 1 d
C30 C 0.6176(5) 0.6404(3) -0.05791(17) 0.0264(9) Uani 1 1 d
C31 C 0.5619(4) 0.6418(3) -0.11322(17) 0.0259(9) Uani 1 1 d
C32 C 0.5318(4) 0.5640(3) -0.14336(15) 0.0265(8) Uani 1 1 d
C33 C 0.5576(5) 0.4852(3) -0.11513(18) 0.0335(10) Uani 1 1 d
C34 C 0.6170(5) 0.4828(3) -0.05907(18) 0.0326(10) Uani 1 1 d
C35 C 0.4790(5) 0.5666(3) -0.20426(18) 0.0332(9) Uani 1 1 d
H1 H 0.550(5) 0.473(3) 0.1280(19) 0.044(14) Uiso 1 1 d
H2 H 0.650(5) 0.307(3) 0.1061(17) 0.033(11) Uiso 1 1 d
H3 H 0.654(4) 0.166(2) 0.0777(16) 0.020(10) Uiso 1 1 d
H5 H 0.344(4) 0.100(2) 0.2029(14) 0.014(9) Uiso 1 1 d
H6 H 0.326(4) 0.245(2) 0.2379(15) 0.016(9) Uiso 1 1 d
H7A H 0.410(8) -0.009(4) 0.119(3) 0.10(2) Uiso 1 1 d
H7B H 0.551(6) -0.013(3) 0.148(2) 0.065(19) Uiso 1 1 d
H7C H 0.554(7) 0.016(3) 0.086(2) 0.08(2) Uiso 1 1 d
H10 H 0.065(4) 0.402(2) 0.1741(15) 0.013(9) Uiso 1 1 d
H11 H -0.066(5) 0.280(3) 0.1495(18) 0.039(12) Uiso 1 1 d
H12 H 0.005(5) 0.202(3) 0.0629(18) 0.042(11) Uiso 1 1 d
H13 H 0.239(4) 0.256(2) 0.0122(15) 0.014(9) Uiso 1 1 d
H14 H 0.364(4) 0.383(2) 0.0366(17) 0.034(11) Uiso 1 1 d
H16 H -0.009(5) 0.534(2) 0.1307(16) 0.030(11) Uiso 1 1 d
H17 H -0.150(5) 0.627(2) 0.1869(16) 0.029(11) Uiso 1 1 d
H18 H -0.023(4) 0.703(2) 0.2622(15) 0.012(9) Uiso 1 1 d
H19 H 0.251(5) 0.687(2) 0.2792(15) 0.026(10) Uiso 1 1 d
H20 H 0.393(4) 0.586(2) 0.2225(12) 0.006(8) Uiso 1 1 d
H21 H 0.419(4) 0.509(2) 0.0480(15) 0.013(8) Uiso 1 1 d
H22A H 0.138(5) 0.529(3) 0.0244(16) 0.031(11) Uiso 1 1 d
H22B H 0.236(4) 0.601(2) 0.0019(14) 0.011(8) Uiso 1 1 d
H22C H 0.139(4) 0.617(2) 0.0580(15) 0.019(9) Uiso 1 1 d
H24 H 0.274(4) 0.700(2) 0.1247(14) 0.015(9) Uiso 1 1 d
H25 H 0.421(4) 0.819(2) 0.1477(15) 0.012(9) Uiso 1 1 d
H26 H 0.698(5) 0.832(3) 0.1258(18) 0.042(13) Uiso 1 1 d
H27 H 0.827(4) 0.714(2) 0.0787(13) 0.007(8) Uiso 1 1 d
H30 H 0.639(4) 0.689(3) -0.0378(17) 0.032(11) Uiso 1 1 d
H31 H 0.543(4) 0.695(2) -0.1327(15) 0.011(9) Uiso 1 1 d
H33 H 0.530(4) 0.431(2) -0.1360(15) 0.027(10) Uiso 1 1 d
H34 H 0.640(4) 0.431(3) -0.0381(17) 0.030(11) Uiso 1 1 d
H35A H 0.397(6) 0.521(3) -0.2170(19) 0.057(14) Uiso 1 1 d
H35B H 0.565(5) 0.577(2) -0.2307(17) 0.031(11) Uiso 1 1 d
H35C H 0.420(6) 0.619(3) -0.214(2) 0.061(16) Uiso 1 1 d

loop_
_atom_site_aniso_label
_atom_site_aniso_U_11
_atom_site_aniso_U_22
_atom_site_aniso_U_33
_atom_site_aniso_U_23
_atom_site_aniso_U_13
_atom_site_aniso_U_12
S1 0.0292(4) 0.0196(5) 0.0239(5) 0.0022(4) -0.0030(4) 0.0018(4)
S2 0.0239(4) 0.0265(5) 0.0269(5) 0.0032(4) 0.0001(4) 0.0018(4)
N1 0.0254(16) 0.0158(17) 0.0282(19) 0.0004(13) -0.0018(15) -0.0004(13)
O1 0.0323(13) 0.0266(16) 0.0385(18) 0.0039(12) -0.0109(11) 0.0021(12)
O2 0.0426(14) 0.0212(15) 0.0237(15) 0.0030(11) 0.0038(11) 0.0039(12)
O3 0.0325(14) 0.0255(16) 0.0329(16) 0.0075(12) 0.0041(11) 0.0098(11)
C1 0.0255(18) 0.017(2) 0.031(2) 0.0050(15) -0.0009(18) 0.0077(17)
C2 0.038(2) 0.021(2) 0.028(2) 0.0084(18) 0.0033(19) 0.0022(18)
C3 0.048(3) 0.030(3) 0.030(3) 0.0006(19) 0.002(2) 0.010(2)
C4 0.044(2) 0.024(2) 0.030(2) 0.0009(16) -0.010(2) 0.007(2)
C5 0.037(2) 0.020(2) 0.036(3) 0.0086(19) -0.0052(19) -0.0029(18)
C6 0.0286(19) 0.025(2) 0.028(2) 0.0027(18) -0.0013(19) 0.0019(16)
C7 0.067(4) 0.019(3) 0.050(4) -0.003(2) -0.011(3) 0.005(2)
C8 0.0261(18) 0.020(2) 0.026(2) 0.0013(16) -0.0026(15) -0.0003(15)
C9 0.0266(18) 0.017(2) 0.025(2) 0.0040(15) -0.0079(15) 0.0000(15)
C10 0.0297(19) 0.023(2) 0.027(2) 0.0041(17) -0.0006(17) -0.0016(17)
C11 0.028(2) 0.026(2) 0.033(2) 0.0067(17) -0.0009(19) -0.0076(18)
C12 0.043(2) 0.018(2) 0.039(3) 0.0017(19) -0.0117(19) -0.0055(18)
C13 0.050(2) 0.019(2) 0.024(2) -0.0033(18) -0.004(2) -0.0001(19)
C14 0.037(2) 0.018(2) 0.029(2) 0.0031(16) -0.0001(18) -0.0022(17)
C15 0.0303(19) 0.013(2) 0.024(2) 0.0054(15) 0.0016(15) -0.0002(15)
C16 0.0258(19) 0.024(2) 0.025(2) 0.0026(18) -0.0026(15) -0.0028(16)
C17 0.0207(18) 0.031(2) 0.030(2) 0.0077(18) -0.0004(16) 0.0032(15)
C18 0.036(2) 0.024(2) 0.029(3) 0.0010(18) 0.0033(18) 0.0076(18)
C19 0.040(2) 0.019(2) 0.026(2) -0.0043(17) 0.0011(18) -0.0028(18)
C20 0.0227(18) 0.022(2) 0.029(2) 0.0027(16) -0.0031(15) 0.0005(16)
C21 0.0239(18) 0.020(2) 0.023(2) -0.0023(16) 0.0005(15) -0.0001(15)
C22 0.029(2) 0.024(3) 0.030(3) 0.0034(19) 0.0013(18) -0.0003(17)
C23 0.0277(18) 0.016(2) 0.021(2) 0.0038(15) -0.0005(15) 0.0040(14)
C24 0.032(2) 0.019(2) 0.032(2) 0.0049(17) 0.0028(18) 0.0003(17)
C25 0.040(2) 0.017(2) 0.039(2) -0.0015(18) -0.002(2) 0.0024(19)
C26 0.037(2) 0.024(2) 0.035(3) 0.0046(19) -0.0070(19) -0.0070(19)
C27 0.026(2) 0.025(2) 0.033(2) 0.0071(18) -0.0065(17) -0.0023(16)
C28 0.0268(19) 0.026(2) 0.023(2) 0.0038(16) -0.0045(16) 0.0007(16)
C29 0.0182(16) 0.027(2) 0.025(2) 0.0017(17) 0.0034(15) 0.0015(15)
C30 0.032(2) 0.019(2) 0.028(2) -0.0029(18) -0.0024(17) -0.0029(17)
C31 0.030(2) 0.022(2) 0.026(2) 0.0044(18) -0.0025(16) -0.0014(16)
C32 0.0230(17) 0.032(2) 0.024(2) -0.0010(17) 0.0036(15) 0.0004(17)
C33 0.050(3) 0.018(2) 0.031(3) -0.0067(19) -0.0006(19) -0.0007(18)
C34 0.045(2) 0.020(2) 0.033(3) 0.0027(19) 0.000(2) 0.0025(19)
C35 0.034(2) 0.037(3) 0.028(2) -0.003(2) 0.001(2) 0.000(2)

loop_
_atom_type_symbol
_atom_type_description
_atom_type_scat_dispersion_real
_atom_type_scat_dispersion_imag
_atom_type_scat_source
C C 0.0181 0.0091 'International Tables Vol C Tables 4.2.6.8 and 6.1.1.4'
H H 0.0000 0.0000 'International Tables Vol C Tables 4.2.6.8 and 6.1.1.4'
N N 0.0311 0.0180 'International Tables Vol C Tables 4.2.6.8 and 6.1.1.4'
O O 0.0492 0.0322 'International Tables Vol C Tables 4.2.6.8 and 6.1.1.4'
S S 0.3331 0.5567 'International Tables Vol C Tables 4.2.6.8 and 6.1.1.4'

loop_
_geom_angle_atom_site_label_1
_geom_angle_atom_site_label_2
_geom_angle_atom_site_label_3
_geom_angle
O2 S1 O1 119.79(17)
O2 S1 N1 108.94(16)
O1 S1 N1 104.45(16)
O2 S1 C1 107.26(16)
O1 S1 C1 105.91(16)
N1 S1 C1 110.31(17)
O3 S2 C29 106.82(16)
O3 S2 C28 110.55(16)
C29 S2 C28 99.10(16)
C8 N1 S1 126.3(2)
C8 N1 H1 113(3)
S1 N1 H1 113(3)
C6 C1 C2 121.1(3)
C6 C1 S1 119.0(3)
C2 C1 S1 119.6(3)
C1 C2 C3 119.1(4)
C1 C2 H2 123(2)
C3 C2 H2 117(2)
C2 C3 C4 120.9(4)
C2 C3 H3 117(2)
C4 C3 H3 122(2)
C5 C4 C3 118.9(4)
C5 C4 C7 120.6(4)
C3 C4 C7 120.5(4)
C4 C5 C6 121.1(4)
C4 C5 H5 120(2)
C6 C5 H5 119(2)
C1 C6 C5 118.8(4)
C1 C6 H6 121.8(18)
C5 C6 H6 119.4(18)
C4 C7 H7A 111(4)
C4 C7 H7B 116(4)
H7A C7 H7B 96(5)
C4 C7 H7C 108(3)
H7A C7 H7C 100(5)
H7B C7 H7C 123(5)
N1 C8 C15 111.1(3)
N1 C8 C9 109.6(3)
C15 C8 C9 112.7(3)
N1 C8 C21 103.8(3)
C15 C8 C21 109.1(3)
C9 C8 C21 110.1(3)
C14 C9 C10 118.2(3)
C14 C9 C8 120.6(3)
C10 C9 C8 121.0(3)
C11 C10 C9 120.0(4)
C11 C10 H10 122(2)
C9 C10 H10 118(2)
C12 C11 C10 121.1(4)
C12 C11 H11 128(3)
C10 C11 H11 111(3)
C11 C12 C13 119.8(4)
C11 C12 H12 120(3)
C13 C12 H12 121(3)
C12 C13 C14 120.1(4)
C12 C13 H13 126(2)
C14 C13 H13 114(2)
C9 C14 C13 120.6(4)
C9 C14 H14 121(2)
C13 C14 H14 119(2)
C20 C15 C16 117.5(3)
C20 C15 C8 120.9(3)
C16 C15 C8 121.3(3)
C17 C16 C15 121.4(4)
C17 C16 H16 119(2)
C15 C16 H16 119(2)
C16 C17 C18 120.4(3)
C16 C17 H17 118(3)
C18 C17 H17 121(2)
C19 C18 C17 119.2(4)
C19 C18 H18 118(2)
C17 C18 H18 123(2)
C18 C19 C20 120.6(4)
C18 C19 H19 118(2)
C20 C19 H19 121(2)
C19 C20 C15 120.9(3)
C19 C20 H20 117.2(19)
C15 C20 H20 122.0(18)
C22 C21 C23 110.8(3)
C22 C21 C8 114.1(3)
C23 C21 C8 112.9(3)
C22 C21 H21 104.8(19)
C23 C21 H21 110.3(18)
C8 C21 H21 103.3(19)
C21 C22 H22A 116(2)
C21 C22 H22B 114(2)
H22A C22 H22B 102(3)
C21 C22 H22C 109(2)
H22A C22 H22C 105(3)
H22B C22 H22C 109(3)
C24 C23 C28 115.8(3)
C24 C23 C21 120.5(3)
C28 C23 C21 123.7(3)
C23 C24 C25 122.3(4)
C23 C24 H24 118(2)
C25 C24 H24 119(2)
C26 C25 C24 120.1(4)
C26 C25 H25 125(2)
C24 C25 H25 115(2)
C25 C26 C27 119.2(4)
C25 C26 H26 120(3)
C27 C26 H26 121(3)
C26 C27 C28 120.3(4)
C26 C27 H27 121.1(19)
C28 C27 H27 118.6(19)
C27 C28 C23 122.2(4)
C27 C28 S2 112.8(3)
C23 C28 S2 125.0(3)
C30 C29 C34 120.3(3)
C30 C29 S2 121.5(3)
C34 C29 S2 117.8(3)
C31 C30 C29 120.2(4)
C31 C30 H30 123(3)
C29 C30 H30 116(3)
C30 C31 C32 121.3(4)
C30 C31 H31 122(2)
C32 C31 H31 117(2)
C33 C32 C31 117.8(3)
C33 C32 C35 121.5(4)
C31 C32 C35 120.6(4)
C32 C33 C34 121.4(4)
C32 C33 H33 117(2)
C34 C33 H33 122(2)
C29 C34 C33 118.9(4)
C29 C34 H34 116(2)
C33 C34 H34 125(2)
C32 C35 H35A 117(3)
C32 C35 H35B 114(2)
H35A C35 H35B 115(3)
C32 C35 H35C 113(3)
H35A C35 H35C 99(4)
H35B C35 H35C 95(3)

loop_
_geom_bond_atom_site_label_1
_geom_bond_atom_site_label_2
_geom_bond_distance
S1 O2 1.419(3)
S1 O1 1.428(3)
S1 N1 1.623(3)
S1 C1 1.778(4)
S2 O3 1.504(3)
S2 C29 1.795(4)
S2 C28 1.795(4)
N1 C8 1.495(4)
N1 H1 0.85(4)
C1 C6 1.378(5)
C1 C2 1.386(5)
C2 C3 1.390(6)
C2 H2 0.95(4)
C3 C4 1.390(6)
C3 H3 0.94(4)
C4 C5 1.378(6)
C4 C7 1.513(6)
C5 C6 1.401(5)
C5 H5 0.90(3)
C6 H6 1.05(3)
C7 H7A 0.99(6)
C7 H7B 0.80(5)
C7 H7C 0.93(6)
C8 C15 1.536(5)
C8 C9 1.554(5)
C8 C21 1.586(5)
C9 C14 1.389(5)
C9 C10 1.402(5)
C10 C11 1.388(5)
C10 H10 0.92(3)
C11 C12 1.361(6)
C11 H11 0.94(4)
C12 C13 1.377(6)
C12 H12 0.95(4)
C13 C14 1.394(5)
C13 H13 0.92(3)
C14 H14 0.99(4)
C15 C20 1.392(5)
C15 C16 1.396(5)
C16 C17 1.374(5)
C16 H16 0.92(4)
C17 C18 1.384(6)
C17 H17 0.89(4)
C18 C19 1.371(6)
C18 H18 0.92(3)
C19 C20 1.388(5)
C19 H19 1.03(4)
C20 H20 0.93(3)
C21 C22 1.517(5)
C21 C23 1.527(5)
C21 H21 1.00(3)
C22 H22A 0.97(4)
C22 H22B 0.91(3)
C22 H22C 0.99(4)
C23 C24 1.391(5)
C23 C28 1.400(5)
C24 C25 1.392(5)
C24 H24 0.97(3)
C25 C26 1.375(6)
C25 H25 0.89(3)
C26 C27 1.377(6)
C26 H26 0.91(4)
C27 C28 1.385(5)
C27 H27 0.96(3)
C29 C30 1.375(5)
C29 C34 1.386(5)
C30 C31 1.369(5)
C30 H30 0.89(4)
C31 C32 1.398(5)
C31 H31 0.94(3)
C32 C33 1.384(5)
C32 C35 1.486(5)
C33 C34 1.396(6)
C33 H33 0.98(4)
C34 H34 0.95(4)
C35 H35A 1.01(5)
C35 H35B 0.95(4)
C35 H35C 0.96(5)

loop_
_geom_hbond_atom_site_label_D
_geom_hbond_atom_site_label_H
_geom_hbond_atom_site_label_A
_geom_hbond_distance_DH
_geom_hbond_distance_HA
_geom_hbond_distance_DA
_geom_hbond_angle_DHA
N1 H1 O3 0.85(4) 2.02(4) 2.861(4) 170(4)

loop_
_geom_torsion_atom_site_label_1
_geom_torsion_atom_site_label_2
_geom_torsion_atom_site_label_3
_geom_torsion_atom_site_label_4
_geom_torsion
O2 S1 N1 C8 -42.0(3)
O1 S1 N1 C8 -171.1(3)
C1 S1 N1 C8 75.5(3)
O2 S1 C1 C6 -13.0(3)
O1 S1 C1 C6 116.0(3)
N1 S1 C1 C6 -131.5(3)
O2 S1 C1 C2 172.2(3)
O1 S1 C1 C2 -58.8(3)
N1 S1 C1 C2 53.7(3)
C6 C1 C2 C3 -3.1(6)
S1 C1 C2 C3 171.5(3)
C1 C2 C3 C4 0.6(6)
C2 C3 C4 C5 2.6(6)
C2 C3 C4 C7 -175.7(4)
C3 C4 C5 C6 -3.3(6)
C7 C4 C5 C6 174.9(4)
C2 C1 C6 C5 2.4(5)
S1 C1 C6 C5 -172.3(3)
C4 C5 C6 C1 0.9(6)
S1 N1 C8 C15 74.1(4)
S1 N1 C8 C9 -51.2(4)
S1 N1 C8 C21 -168.8(3)
N1 C8 C9 C14 -73.4(4)
C15 C8 C9 C14 162.3(3)
C21 C8 C9 C14 40.3(4)
N1 C8 C9 C10 102.5(4)
C15 C8 C9 C10 -21.9(5)
C21 C8 C9 C10 -143.9(3)
C14 C9 C10 C11 -3.3(5)
C8 C9 C10 C11 -179.3(3)
C9 C10 C11 C12 0.6(6)
C10 C11 C12 C13 2.6(6)
C11 C12 C13 C14 -3.0(6)
C10 C9 C14 C13 2.9(5)
C8 C9 C14 C13 178.9(3)
C12 C13 C14 C9 0.2(6)
N1 C8 C15 C20 19.2(5)
C9 C8 C15 C20 142.7(3)
C21 C8 C15 C20 -94.7(4)
N1 C8 C15 C16 -167.0(3)
C9 C8 C15 C16 -43.5(4)
C21 C8 C15 C16 79.1(4)
C20 C15 C16 C17 -0.3(5)
C8 C15 C16 C17 -174.3(3)
C15 C16 C17 C18 1.8(6)
C16 C17 C18 C19 -1.8(6)
C17 C18 C19 C20 0.3(6)
C18 C19 C20 C15 1.2(6)
C16 C15 C20 C19 -1.2(5)
C8 C15 C20 C19 172.8(3)
N1 C8 C21 C22 175.1(3)
C15 C8 C21 C22 -66.3(4)
C9 C8 C21 C22 57.8(4)
N1 C8 C21 C23 -57.2(4)
C15 C8 C21 C23 61.4(4)
C9 C8 C21 C23 -174.4(3)
C22 C21 C23 C24 54.1(5)
C8 C21 C23 C24 -75.3(4)
C22 C21 C23 C28 -123.7(4)
C8 C21 C23 C28 106.9(4)
C28 C23 C24 C25 -2.7(6)
C21 C23 C24 C25 179.3(3)
C23 C24 C25 C26 1.9(6)
C24 C25 C26 C27 0.5(6)
C25 C26 C27 C28 -2.0(6)
C26 C27 C28 C23 1.1(6)
C26 C27 C28 S2 179.1(3)
C24 C23 C28 C27 1.2(5)
C21 C23 C28 C27 179.1(3)
C24 C23 C28 S2 -176.5(3)
C21 C23 C28 S2 1.3(5)
O3 S2 C28 C27 136.1(3)
C29 S2 C28 C27 -112.0(3)
O3 S2 C28 C23 -45.9(4)
C29 S2 C28 C23 66.0(3)
O3 S2 C29 C30 163.2(3)
C28 S2 C29 C30 48.4(3)
O3 S2 C29 C34 -24.0(3)
C28 S2 C29 C34 -138.8(3)
C34 C29 C30 C31 -0.6(5)
S2 C29 C30 C31 172.0(3)
C29 C30 C31 C32 0.3(6)
C30 C31 C32 C33 1.0(5)
C30 C31 C32 C35 -177.1(4)
C31 C32 C33 C34 -2.1(5)
C35 C32 C33 C34 175.9(4)
C30 C29 C34 C33 -0.5(5)
S2 C29 C34 C33 -173.4(3)
C32 C33 C34 C29 1.9(6)
